data_1532398
loop_
_publ_author_name
'Yang, H.F.'
'Rao, G.-H.'
'Liu, W.F.'
'Ouyang, Z.W.'
'Liu, G.Y.'
'Feng, X.M.'
'Chu, W.G.'
'Liang, J.K.'

_publ_section_title
;
 Crystal structure and phase relationships in the pseudobinary system (Nd5
 Si4) - (Nd5 Ge4)
;
_journal_name_full 'Journal of Alloys Compd.'
_journal_page_first 190
_journal_page_last 196
_journal_volume 346
_journal_year 2002
_chemical_formula_sum 'Ge4 Nd5'
_chemical_name_systematic 'Nd5 Ge4'
_space_group_IT_number 62
_symmetry_space_group_name_Hall '-P 2ac 2n'
_symmetry_space_group_name_H-M 'P n m a'
_cell_angle_alpha 90
_cell_angle_beta 90
_cell_angle_gamma 90
_cell_formula_units_Z 4
_cell_length_a 7.8631
_cell_length_b 15.1163
_cell_length_c 7.9559
_cell_volume 945.646
_citation_journal_id_ASTM JALCEU
_cod_data_source_file Yang_JALCEU_2002_566.cif
_cod_data_source_block Ge4Nd5
_cod_original_cell_volume 945.6461
_cod_database_code 1532398

loop_
_symmetry_equiv_pos_as_xyz
x,y,z
-x+1/2,-y,z+1/2
x+1/2,-y+1/2,-z+1/2
-x,y+1/2,-z
-x,-y,-z
x-1/2,y,-z-1/2
-x-1/2,y-1/2,z-1/2
x,-y-1/2,z

loop_
_atom_site_label
_atom_site_type_symbol
_atom_site_fract_x
_atom_site_fract_y
_atom_site_fract_z
_atom_site_occupancy
_atom_site_U_iso_or_equiv
Ge2 Ge 0.9088 0.25 0.8924 1 0.0
Ge3 Ge 0.2221 0.9529 0.4733 1 0.0
Nd2 Nd -0.0214 0.1011 0.1804 1 0.0
Nd3 Nd 0.3817 0.8854 0.1614 1 0.0
Ge1 Ge 0.1744 0.25 0.3618 1 0.0
Nd1 Nd 0.2913 0.25 0.0035 1 0.0
